data_4032137
loop_
_publ_author_name
'Hou, Ji-Qin'
'Guo, Cui'
'Zhao, Jian-Juan'
'He, Qi-Wei'
'Zhang, Bao-Bao'
'Wang, Hao'

_publ_section_title
;
 Frutescone A-G, Tasmanone-Based Meroterpenoids from the aerial parts of
 Baeckea frutescens.
;
_journal_issue 3
_journal_name_full 'The Journal of organic chemistry'
_journal_page_first 1448
_journal_page_last 1457
_journal_paper_doi 10.1021/acs.joc.6b02643
_journal_volume 82
_journal_year 2017
_chemical_absolute_configuration ad
_chemical_formula_sum 'C29 H44 O3'
_chemical_formula_weight 440.64
_chemical_name_systematic
;
 ?
;
_space_group_crystal_system orthorhombic
_space_group_IT_number 19
_space_group_name_Hall 'P 2ac 2ab'
_space_group_name_H-M_alt 'P 21 21 21'
_symmetry_space_group_name_Hall 'P 2ac 2ab'
_symmetry_space_group_name_H-M 'P 21 21 21'
_atom_sites_solution_hydrogens geom
_audit_creation_method SHELXL-2013
_cell_angle_alpha 90
_cell_angle_beta 90
_cell_angle_gamma 90
_cell_formula_units_Z 4
_cell_length_a 8.41900(10)
_cell_length_b 17.21920(10)
_cell_length_c 18.20720(10)
_cell_measurement_reflns_used 16094
_cell_measurement_temperature 290(2)
_cell_measurement_theta_max 71.2560
_cell_measurement_theta_min 4.8320
_cell_volume 2639.47(4)
_computing_cell_refinement 'CrysAlisPro (Rigaku OD, 2015)'
_computing_data_collection 'CrysAlisPro (Rigaku OD, 2015)'
_computing_data_reduction 'CrysAlisPro (Rigaku OD, 2015)'
_computing_molecular_graphics 'Ortep-3 (L. J. Farrugia, 2001)'
_computing_publication_material SHELXL-97
_computing_structure_refinement 'SHELXL-97 (Sheldrick, 1997)'
_computing_structure_solution 'SHELXS-97 (Sheldrick, 1997)'
_diffrn_ambient_temperature 290(2)
_diffrn_detector_area_resol_mean 5.2169
_diffrn_measured_fraction_theta_full 0.997
_diffrn_measured_fraction_theta_max 0.990
_diffrn_measurement_device_type 'SuperNova, Dual, Cu at zero, AtlasS2'
_diffrn_measurement_method '\w scans'
_diffrn_radiation_type CuK\a
_diffrn_radiation_wavelength 1.54184
_diffrn_reflns_av_R_equivalents 0.0194
_diffrn_reflns_av_unetI/netI 0.0142
_diffrn_reflns_Laue_measured_fraction_full 0.997
_diffrn_reflns_Laue_measured_fraction_max 0.990
_diffrn_reflns_limit_h_max 10
_diffrn_reflns_limit_h_min -8
_diffrn_reflns_limit_k_max 21
_diffrn_reflns_limit_k_min -21
_diffrn_reflns_limit_l_max 22
_diffrn_reflns_limit_l_min -22
_diffrn_reflns_number 23773
_diffrn_reflns_point_group_measured_fraction_full 0.997
_diffrn_reflns_point_group_measured_fraction_max 0.980
_diffrn_reflns_theta_full 67.684
_diffrn_reflns_theta_max 71.302
_diffrn_reflns_theta_min 3.533
_diffrn_source 'micro-focus sealed X-ray tube'
_exptl_absorpt_coefficient_mu 0.538
_exptl_absorpt_correction_T_max 1.00000
_exptl_absorpt_correction_T_min 0.85197
_exptl_absorpt_correction_type multi-scan
_exptl_absorpt_process_details
;
CrysAlisPro 1.171.38.43 (Rigaku Oxford Diffraction, 2015)
Empirical absorption correction using spherical harmonics,
 implemented in SCALE3 ABSPACK scaling algorithm.
;
_exptl_crystal_density_diffrn 1.109
_exptl_crystal_description block
_exptl_crystal_F_000 968
_exptl_crystal_size_max 0.340
_exptl_crystal_size_mid 0.320
_exptl_crystal_size_min 0.240
_refine_diff_density_max 0.146
_refine_diff_density_min -0.104
_refine_diff_density_rms 0.023
_refine_ls_abs_structure_details
;
 Flack x determined using 2051 quotients [(I+)-(I-)]/[(I+)+(I-)]
 (Parsons and Flack (2004), Acta Cryst. A60, s61).
;
_refine_ls_abs_structure_Flack -0.05(5)
_refine_ls_extinction_coef 0.0051(4)
_refine_ls_extinction_expression Fc^*^=kFc[1+0.001xFc^2^\l^3^/sin(2\q)]^-1/4^
_refine_ls_extinction_method SHELXL
_refine_ls_goodness_of_fit_ref 1.039
_refine_ls_hydrogen_treatment constr
_refine_ls_matrix_type full
_refine_ls_number_parameters 299
_refine_ls_number_reflns 5034
_refine_ls_number_restraints 0
_refine_ls_restrained_S_all 1.039
_refine_ls_R_factor_all 0.0317
_refine_ls_R_factor_gt 0.0307
_refine_ls_shift/su_max 0.000
_refine_ls_shift/su_mean 0.000
_refine_ls_structure_factor_coef Fsqd
_refine_ls_weighting_details 'w=1/[\s^2^(Fo^2^)+(0.0480P)^2^+0.2521P] where P=(Fo^2^+2Fc^2^)/3'
_refine_ls_weighting_scheme calc
_refine_ls_wR_factor_gt 0.0852
_refine_ls_wR_factor_ref 0.0862
_reflns_Friedel_coverage 0.742
_reflns_Friedel_fraction_full 0.997
_reflns_Friedel_fraction_max 0.966
_reflns_number_gt 4882
_reflns_number_total 5034
_reflns_threshold_expression 'I > 2\s(I)'
_cod_data_source_file jo6b02643_si_004.cif
_cod_data_source_block shelxl
_cod_depositor_comments 'Adding full bibliography for 4032136--4032137.cif.'
_cod_database_code 4032137
_shelx_space_group_comment
;
The symmetry employed for this shelxl refinement is uniquely defined
by the following loop, which should always be used as a source of
symmetry information in preference to the above space-group names.
They are only intended as comments.
;
_shelx_estimated_absorpt_t_min 0.838
_shelx_estimated_absorpt_t_max 0.882
_shelxl_version_number 2013-4

loop_
_space_group_symop_operation_xyz
'x, y, z'
'-x+1/2, -y, z+1/2'
'-x, y+1/2, -z+1/2'
'x+1/2, -y+1/2, -z'

loop_
_atom_site_label
_atom_site_type_symbol
_atom_site_fract_x
_atom_site_fract_y
_atom_site_fract_z
_atom_site_U_iso_or_equiv
_atom_site_adp_type
_atom_site_occupancy
_atom_site_site_symmetry_order
_atom_site_calc_flag
_atom_site_refinement_flags_posn
_atom_site_refinement_flags_adp
O1 O 0.46371(15) 0.67152(7) 0.72057(7) 0.0479(3) Uani 1 1 d . .
O2 O 0.51024(17) 0.90146(7) 0.58108(8) 0.0575(3) Uani 1 1 d . .
O3 O 0.01194(16) 0.77094(9) 0.60247(9) 0.0616(4) Uani 1 1 d . .
C1 C 0.3864(2) 0.72305(9) 0.67772(8) 0.0383(3) Uani 1 1 d . .
C6 C 0.2298(2) 0.71661(9) 0.66378(8) 0.0385(3) Uani 1 1 d . .
C2 C 0.4890(2) 0.78672(9) 0.65347(9) 0.0406(3) Uani 1 1 d . .
C5 C 0.1541(2) 0.77367(10) 0.61749(9) 0.0429(4) Uani 1 1 d . .
C7 C 0.1348(2) 0.65247(9) 0.69922(9) 0.0379(3) Uani 1 1 d . .
H7 H 0.0437 0.6426 0.6671 0.046 Uiso 1 1 calc R U
C3 C 0.4247(2) 0.83955(9) 0.60833(9) 0.0433(4) Uani 1 1 d . .
C8 C 0.2389(2) 0.57837(8) 0.69729(9) 0.0393(3) Uani 1 1 d . .
H8 H 0.2502 0.5654 0.6451 0.047 Uiso 1 1 calc R U
C22 C 0.0657(2) 0.67437(10) 0.77646(9) 0.0442(4) Uani 1 1 d . .
H22 H 0.1350 0.6516 0.8140 0.053 Uiso 1 1 calc R U
C15 C 0.0303(2) 0.47105(11) 0.68566(13) 0.0586(5) Uani 1 1 d . .
H15A H -0.0192 0.4292 0.7130 0.070 Uiso 1 1 calc R U
H15B H -0.0501 0.5102 0.6766 0.070 Uiso 1 1 calc R U
C16 C 0.1619(2) 0.50665(10) 0.73264(11) 0.0483(4) Uani 1 1 d . .
H16A H 0.2432 0.4678 0.7412 0.058 Uiso 1 1 calc R U
H16B H 0.1180 0.5212 0.7799 0.058 Uiso 1 1 calc R U
C9 C 0.4106(2) 0.58991(9) 0.72576(9) 0.0419(4) Uani 1 1 d . .
C4 C 0.2526(2) 0.84138(10) 0.58678(10) 0.0466(4) Uani 1 1 d . .
C28 C 0.6564(2) 0.79060(11) 0.68147(11) 0.0528(4) Uani 1 1 d . .
H28A H 0.6581 0.7773 0.7327 0.079 Uiso 1 1 calc R U
H28B H 0.6968 0.8423 0.6751 0.079 Uiso 1 1 calc R U
H28C H 0.7214 0.7547 0.6546 0.079 Uiso 1 1 calc R U
C10 C 0.5306(2) 0.54832(11) 0.67592(12) 0.0539(4) Uani 1 1 d . .
H10A H 0.6355 0.5577 0.6960 0.065 Uiso 1 1 calc R U
H10B H 0.5270 0.5735 0.6283 0.065 Uiso 1 1 calc R U
C12 C 0.4052(2) 0.43339(11) 0.60113(11) 0.0514(4) Uani 1 1 d . .
H12 H 0.3914 0.4765 0.5665 0.062 Uiso 1 1 calc R U
C14 C 0.0876(3) 0.43983(11) 0.61317(12) 0.0573(5) Uani 1 1 d . .
C24 C -0.1007(2) 0.64099(12) 0.78700(12) 0.0577(5) Uani 1 1 d . .
H24A H -0.1683 0.6584 0.7478 0.087 Uiso 1 1 calc R U
H24B H -0.1430 0.6583 0.8331 0.087 Uiso 1 1 calc R U
H24C H -0.0955 0.5853 0.7867 0.087 Uiso 1 1 calc R U
C13 C 0.2389(3) 0.39394(11) 0.61372(11) 0.0557(5) Uani 1 1 d . .
H13 H 0.2433 0.3632 0.6590 0.067 Uiso 1 1 calc R U
C32 C 0.4392(3) 0.57120(11) 0.80633(10) 0.0558(5) Uani 1 1 d . .
H32A H 0.5441 0.5877 0.8200 0.084 Uiso 1 1 calc R U
H32B H 0.4294 0.5162 0.8139 0.084 Uiso 1 1 calc R U
H32C H 0.3623 0.5979 0.8359 0.084 Uiso 1 1 calc R U
C11 C 0.5154(2) 0.46020(11) 0.66271(12) 0.0558(5) Uani 1 1 d . .
H11A H 0.6207 0.4400 0.6526 0.067 Uiso 1 1 calc R U
H11B H 0.4794 0.4365 0.7081 0.067 Uiso 1 1 calc R U
C23 C 0.0577(3) 0.76182(11) 0.78991(12) 0.0611(5) Uani 1 1 d . .
H23A H 0.1624 0.7836 0.7864 0.092 Uiso 1 1 calc R U
H23B H 0.0153 0.7715 0.8380 0.092 Uiso 1 1 calc R U
H23C H -0.0098 0.7854 0.7537 0.092 Uiso 1 1 calc R U
C25 C 0.2379(3) 0.83983(16) 0.50258(12) 0.0741(7) Uani 1 1 d . .
H25A H 0.2934 0.7955 0.4836 0.111 Uiso 1 1 calc R U
H25B H 0.2832 0.8864 0.4825 0.111 Uiso 1 1 calc R U
H25C H 0.1278 0.8367 0.4891 0.111 Uiso 1 1 calc R U
C18 C 0.4562(3) 0.35968(13) 0.55679(12) 0.0642(6) Uani 1 1 d . .
C26 C 0.1794(3) 0.91693(12) 0.61694(17) 0.0776(7) Uani 1 1 d . .
H26A H 0.0691 0.9193 0.6038 0.116 Uiso 1 1 calc R U
H26B H 0.2341 0.9608 0.5964 0.116 Uiso 1 1 calc R U
H26C H 0.1895 0.9178 0.6694 0.116 Uiso 1 1 calc R U
C27 C 0.6398(3) 0.88271(14) 0.53285(15) 0.0757(7) Uani 1 1 d . .
H27A H 0.5996 0.8569 0.4900 0.113 Uiso 1 1 calc R U
H27B H 0.7131 0.8492 0.5579 0.113 Uiso 1 1 calc R U
H27C H 0.6932 0.9296 0.5185 0.113 Uiso 1 1 calc R U
C17 C 0.2799(4) 0.34072(15) 0.54813(15) 0.0806(7) Uani 1 1 d . .
H17A H 0.2549 0.2865 0.5567 0.097 Uiso 1 1 calc R U
H17B H 0.2352 0.3583 0.5019 0.097 Uiso 1 1 calc R U
C21 C 0.0012(4) 0.45097(17) 0.55348(16) 0.0839(7) Uani 1 1 d . .
H21A H 0.0335 0.4298 0.5089 0.101 Uiso 1 1 calc R U
H21B H -0.0919 0.4799 0.5561 0.101 Uiso 1 1 calc R U
C20 C 0.5463(4) 0.37612(18) 0.48634(15) 0.0949(9) Uani 1 1 d . .
H20A H 0.4897 0.4142 0.4580 0.142 Uiso 1 1 calc R U
H20B H 0.5559 0.3291 0.4584 0.142 Uiso 1 1 calc R U
H20C H 0.6501 0.3955 0.4980 0.142 Uiso 1 1 calc R U
C19 C 0.5427(4) 0.29911(16) 0.60201(16) 0.0918(9) Uani 1 1 d . .
H19A H 0.6478 0.3173 0.6131 0.138 Uiso 1 1 calc R U
H19B H 0.5494 0.2516 0.5746 0.138 Uiso 1 1 calc R U
H19C H 0.4858 0.2901 0.6469 0.138 Uiso 1 1 calc R U

loop_
_atom_site_aniso_label
_atom_site_aniso_U_11
_atom_site_aniso_U_22
_atom_site_aniso_U_33
_atom_site_aniso_U_23
_atom_site_aniso_U_13
_atom_site_aniso_U_12
O1 0.0470(7) 0.0358(6) 0.0609(7) 0.0073(5) -0.0166(6) -0.0042(5)
O2 0.0593(8) 0.0361(6) 0.0771(8) 0.0077(6) 0.0126(7) -0.0061(6)
O3 0.0430(7) 0.0622(8) 0.0796(9) 0.0225(7) -0.0079(7) 0.0013(6)
C1 0.0428(9) 0.0323(7) 0.0398(7) -0.0020(6) -0.0019(6) 0.0013(6)
C6 0.0394(8) 0.0325(7) 0.0435(7) 0.0012(6) -0.0006(6) 0.0009(6)
C2 0.0419(8) 0.0337(7) 0.0463(8) -0.0045(6) 0.0023(7) -0.0021(7)
C5 0.0400(9) 0.0390(8) 0.0495(8) 0.0046(7) -0.0004(7) 0.0041(7)
C7 0.0370(8) 0.0330(7) 0.0438(8) 0.0021(6) -0.0022(6) -0.0005(6)
C3 0.0489(9) 0.0306(7) 0.0502(8) -0.0018(6) 0.0062(8) -0.0036(7)
C8 0.0408(8) 0.0314(7) 0.0456(8) 0.0015(6) 0.0000(7) -0.0002(7)
C22 0.0431(9) 0.0445(9) 0.0451(8) 0.0006(7) -0.0015(7) 0.0057(7)
C15 0.0463(10) 0.0377(9) 0.0919(15) 0.0049(9) 0.0074(10) -0.0079(8)
C16 0.0487(10) 0.0338(8) 0.0625(10) 0.0077(7) 0.0042(8) 0.0012(7)
C9 0.0443(9) 0.0317(7) 0.0499(8) 0.0032(6) -0.0047(7) 0.0008(7)
C4 0.0503(10) 0.0355(8) 0.0540(9) 0.0076(7) -0.0001(8) 0.0023(8)
C28 0.0465(10) 0.0508(10) 0.0609(10) -0.0001(8) -0.0037(8) -0.0084(8)
C10 0.0403(9) 0.0526(10) 0.0688(11) -0.0086(9) -0.0009(9) -0.0008(8)
C12 0.0554(10) 0.0443(9) 0.0547(9) -0.0033(8) 0.0039(9) -0.0015(8)
C14 0.0553(11) 0.0399(9) 0.0766(12) 0.0086(8) -0.0063(10) -0.0143(8)
C24 0.0519(11) 0.0584(11) 0.0627(11) 0.0056(9) 0.0115(9) 0.0005(9)
C13 0.0629(12) 0.0420(8) 0.0622(10) 0.0002(8) 0.0012(10) -0.0059(9)
C32 0.0584(11) 0.0534(10) 0.0555(10) 0.0108(8) -0.0130(9) 0.0027(9)
C11 0.0474(10) 0.0495(10) 0.0705(12) -0.0078(8) 0.0005(9) 0.0078(8)
C23 0.0669(13) 0.0507(10) 0.0657(11) -0.0138(9) 0.0083(10) 0.0022(9)
C25 0.0785(16) 0.0857(15) 0.0581(11) 0.0230(11) -0.0087(11) -0.0172(14)
C18 0.0801(16) 0.0533(11) 0.0591(11) -0.0105(9) 0.0092(11) 0.0019(11)
C26 0.0653(14) 0.0429(10) 0.125(2) 0.0012(12) 0.0113(14) 0.0128(10)
C27 0.0700(15) 0.0671(14) 0.0898(16) 0.0210(12) 0.0279(13) -0.0018(12)
C17 0.096(2) 0.0586(12) 0.0875(16) -0.0220(12) 0.0013(14) -0.0110(13)
C21 0.0782(17) 0.0823(17) 0.0912(17) 0.0120(14) -0.0196(15) -0.0067(14)
C20 0.120(3) 0.0947(19) 0.0694(14) -0.0176(13) 0.0277(16) 0.0031(18)
C19 0.122(2) 0.0640(14) 0.0891(17) -0.0117(13) 0.0093(17) 0.0310(16)

loop_
_atom_type_symbol
_atom_type_description
_atom_type_scat_dispersion_real
_atom_type_scat_dispersion_imag
_atom_type_scat_source
C C 0.0181 0.0091 'International Tables Vol C Tables 4.2.6.8 and 6.1.1.4'
H H 0.0000 0.0000 'International Tables Vol C Tables 4.2.6.8 and 6.1.1.4'
O O 0.0492 0.0322 'International Tables Vol C Tables 4.2.6.8 and 6.1.1.4'

loop_
_geom_angle_atom_site_label_1
_geom_angle_atom_site_label_2
_geom_angle_atom_site_label_3
_geom_angle
C1 O1 C9 121.09(12)
C3 O2 C27 116.27(15)
C6 C1 O1 121.80(15)
C6 C1 C2 125.60(15)
O1 C1 C2 112.49(14)
C1 C6 C5 119.08(15)
C1 C6 C7 119.89(14)
C5 C6 C7 120.97(14)
C3 C2 C1 117.08(16)
C3 C2 C28 123.88(16)
C1 C2 C28 119.01(15)
O3 C5 C6 122.28(16)
O3 C5 C4 118.27(15)
C6 C5 C4 119.44(15)
C6 C7 C8 107.08(13)
C6 C7 C22 113.84(13)
C8 C7 C22 115.38(13)
C6 C7 H7 106.7
C8 C7 H7 106.7
C22 C7 H7 106.7
C2 C3 O2 122.32(17)
C2 C3 C4 124.34(15)
O2 C3 C4 113.19(15)
C16 C8 C9 110.91(13)
C16 C8 C7 114.46(14)
C9 C8 C7 114.52(13)
C16 C8 H8 105.3
C9 C8 H8 105.3
C7 C8 H8 105.3
C24 C22 C23 108.07(16)
C24 C22 C7 111.27(15)
C23 C22 C7 113.42(14)
C24 C22 H22 108.0
C23 C22 H22 108.0
C7 C22 H22 108.0
C14 C15 C16 113.71(16)
C14 C15 H15A 108.8
C16 C15 H15A 108.8
C14 C15 H15B 108.8
C16 C15 H15B 108.8
H15A C15 H15B 107.7
C15 C16 C8 113.21(15)
C15 C16 H16A 108.9
C8 C16 H16A 108.9
C15 C16 H16B 108.9
C8 C16 H16B 108.9
H16A C16 H16B 107.7
O1 C9 C32 102.42(13)
O1 C9 C10 101.91(14)
C32 C9 C10 111.52(15)
O1 C9 C8 112.54(12)
C32 C9 C8 116.34(15)
C10 C9 C8 110.89(14)
C3 C4 C5 114.18(14)
C3 C4 C25 109.73(17)
C5 C4 C25 107.83(16)
C3 C4 C26 108.08(17)
C5 C4 C26 107.21(16)
C25 C4 C26 109.73(19)
C2 C28 H28A 109.5
C2 C28 H28B 109.5
H28A C28 H28B 109.5
C2 C28 H28C 109.5
H28A C28 H28C 109.5
H28B C28 H28C 109.5
C9 C10 C11 119.79(17)
C9 C10 H10A 107.4
C11 C10 H10A 107.4
C9 C10 H10B 107.4
C11 C10 H10B 107.4
H10A C10 H10B 106.9
C11 C12 C18 117.24(17)
C11 C12 C13 124.37(17)
C18 C12 C13 88.22(15)
C11 C12 H12 108.4
C18 C12 H12 108.4
C13 C12 H12 108.4
C21 C14 C13 123.3(2)
C21 C14 C15 119.6(2)
C13 C14 C15 117.05(18)
C22 C24 H24A 109.5
C22 C24 H24B 109.5
H24A C24 H24B 109.5
C22 C24 H24C 109.5
H24A C24 H24C 109.5
H24B C24 H24C 109.5
C14 C13 C17 119.8(2)
C14 C13 C12 121.85(15)
C17 C13 C12 86.84(17)
C14 C13 H13 108.8
C17 C13 H13 108.8
C12 C13 H13 108.8
C9 C32 H32A 109.5
C9 C32 H32B 109.5
H32A C32 H32B 109.5
C9 C32 H32C 109.5
H32A C32 H32C 109.5
H32B C32 H32C 109.5
C12 C11 C10 117.54(17)
C12 C11 H11A 107.9
C10 C11 H11A 107.9
C12 C11 H11B 107.9
C10 C11 H11B 107.9
H11A C11 H11B 107.2
C22 C23 H23A 109.5
C22 C23 H23B 109.5
H23A C23 H23B 109.5
C22 C23 H23C 109.5
H23A C23 H23C 109.5
H23B C23 H23C 109.5
C4 C25 H25A 109.5
C4 C25 H25B 109.5
H25A C25 H25B 109.5
C4 C25 H25C 109.5
H25A C25 H25C 109.5
H25B C25 H25C 109.5
C19 C18 C20 110.3(2)
C19 C18 C17 112.1(2)
C20 C18 C17 116.0(2)
C19 C18 C12 114.20(18)
C20 C18 C12 114.98(19)
C17 C18 C12 87.72(16)
C4 C26 H26A 109.5
C4 C26 H26B 109.5
H26A C26 H26B 109.5
C4 C26 H26C 109.5
H26A C26 H26C 109.5
H26B C26 H26C 109.5
O2 C27 H27A 109.5
O2 C27 H27B 109.5
H27A C27 H27B 109.5
O2 C27 H27C 109.5
H27A C27 H27C 109.5
H27B C27 H27C 109.5
C18 C17 C13 90.60(18)
C18 C17 H17A 113.5
C13 C17 H17A 113.5
C18 C17 H17B 113.5
C13 C17 H17B 113.5
H17A C17 H17B 110.8
C14 C21 H21A 120.0
C14 C21 H21B 120.0
H21A C21 H21B 120.0
C18 C20 H20A 109.5
C18 C20 H20B 109.5
H20A C20 H20B 109.5
C18 C20 H20C 109.5
H20A C20 H20C 109.5
H20B C20 H20C 109.5
C18 C19 H19A 109.5
C18 C19 H19B 109.5
H19A C19 H19B 109.5
C18 C19 H19C 109.5
H19A C19 H19C 109.5
H19B C19 H19C 109.5

loop_
_geom_bond_atom_site_label_1
_geom_bond_atom_site_label_2
_geom_bond_distance
O1 C1 1.3489(19)
O1 C9 1.4779(19)
O2 C3 1.379(2)
O2 C27 1.437(3)
O3 C5 1.229(2)
C1 C6 1.347(2)
C1 C2 1.464(2)
C6 C5 1.443(2)
C6 C7 1.508(2)
C2 C3 1.340(2)
C2 C28 1.500(3)
C5 C4 1.536(2)
C7 C8 1.548(2)
C7 C22 1.568(2)
C7 H7 0.9800
C3 C4 1.502(3)
C8 C16 1.536(2)
C8 C9 1.548(2)
C8 H8 0.9800
C22 C24 1.527(3)
C22 C23 1.527(2)
C22 H22 0.9800
C15 C14 1.504(3)
C15 C16 1.528(3)
C15 H15A 0.9700
C15 H15B 0.9700
C16 H16A 0.9700
C16 H16B 0.9700
C9 C32 1.521(2)
C9 C10 1.535(3)
C4 C25 1.538(3)
C4 C26 1.540(3)
C28 H28A 0.9600
C28 H28B 0.9600
C28 H28C 0.9600
C10 C11 1.542(3)
C10 H10A 0.9700
C10 H10B 0.9700
C12 C11 1.527(3)
C12 C18 1.564(3)
C12 C13 1.573(3)
C12 H12 0.9800
C14 C21 1.322(3)
C14 C13 1.499(3)
C24 H24A 0.9600
C24 H24B 0.9600
C24 H24C 0.9600
C13 C17 1.544(3)
C13 H13 0.9800
C32 H32A 0.9600
C32 H32B 0.9600
C32 H32C 0.9600
C11 H11A 0.9700
C11 H11B 0.9700
C23 H23A 0.9600
C23 H23B 0.9600
C23 H23C 0.9600
C25 H25A 0.9600
C25 H25B 0.9600
C25 H25C 0.9600
C18 C19 1.516(4)
C18 C20 1.517(3)
C18 C17 1.528(4)
C26 H26A 0.9600
C26 H26B 0.9600
C26 H26C 0.9600
C27 H27A 0.9600
C27 H27B 0.9600
C27 H27C 0.9600
C17 H17A 0.9700
C17 H17B 0.9700
C21 H21A 0.9300
C21 H21B 0.9300
C20 H20A 0.9600
C20 H20B 0.9600
C20 H20C 0.9600
C19 H19A 0.9600
C19 H19B 0.9600
C19 H19C 0.9600

loop_
_geom_torsion_atom_site_label_1
_geom_torsion_atom_site_label_2
_geom_torsion_atom_site_label_3
_geom_torsion_atom_site_label_4
_geom_torsion
C9 O1 C1 C6 29.3(2)
C9 O1 C1 C2 -154.24(14)
O1 C1 C6 C5 180.00(14)
C2 C1 C6 C5 4.0(2)
O1 C1 C6 C7 2.7(2)
C2 C1 C6 C7 -173.22(14)
C6 C1 C2 C3 -6.1(2)
O1 C1 C2 C3 177.60(14)
C6 C1 C2 C28 172.33(16)
O1 C1 C2 C28 -4.0(2)
C1 C6 C5 O3 179.74(17)
C7 C6 C5 O3 -3.0(3)
C1 C6 C5 C4 -1.5(2)
C7 C6 C5 C4 175.72(14)
C1 C6 C7 C8 -40.70(19)
C5 C6 C7 C8 142.10(15)
C1 C6 C7 C22 88.05(18)
C5 C6 C7 C22 -89.16(18)
C1 C2 C3 O2 -179.09(14)
C28 C2 C3 O2 2.6(3)
C1 C2 C3 C4 5.7(2)
C28 C2 C3 C4 -172.71(16)
C27 O2 C3 C2 65.0(2)
C27 O2 C3 C4 -119.3(2)
C6 C7 C8 C16 178.96(14)
C22 C7 C8 C16 51.10(19)
C6 C7 C8 C9 49.27(17)
C22 C7 C8 C9 -78.58(18)
C6 C7 C22 C24 141.74(15)
C8 C7 C22 C24 -93.87(17)
C6 C7 C22 C23 19.6(2)
C8 C7 C22 C23 144.03(16)
C14 C15 C16 C8 63.6(2)
C9 C8 C16 C15 -154.53(15)
C7 C8 C16 C15 74.02(19)
C1 O1 C9 C32 -142.40(16)
C1 O1 C9 C10 102.12(17)
C1 O1 C9 C8 -16.7(2)
C16 C8 C9 O1 -155.05(14)
C7 C8 C9 O1 -23.63(19)
C16 C8 C9 C32 -37.3(2)
C7 C8 C9 C32 94.10(17)
C16 C8 C9 C10 91.52(17)
C7 C8 C9 C10 -137.07(15)
C2 C3 C4 C5 -3.4(2)
O2 C3 C4 C5 -179.09(14)
C2 C3 C4 C25 -124.62(19)
O2 C3 C4 C25 59.7(2)
C2 C3 C4 C26 115.7(2)
O2 C3 C4 C26 -59.9(2)
O3 C5 C4 C3 179.91(17)
C6 C5 C4 C3 1.1(2)
O3 C5 C4 C25 -57.9(2)
C6 C5 C4 C25 123.32(19)
O3 C5 C4 C26 60.2(2)
C6 C5 C4 C26 -118.6(2)
O1 C9 C10 C11 -177.71(16)
C32 C9 C10 C11 73.7(2)
C8 C9 C10 C11 -57.7(2)
C16 C15 C14 C21 -139.2(2)
C16 C15 C14 C13 43.5(2)
C21 C14 C13 C17 -14.9(3)
C15 C14 C13 C17 162.24(19)
C21 C14 C13 C12 91.4(3)
C15 C14 C13 C12 -91.4(2)
C11 C12 C13 C14 95.2(2)
C18 C12 C13 C14 -142.5(2)
C11 C12 C13 C17 -141.2(2)
C18 C12 C13 C17 -19.00(17)
C18 C12 C11 C10 144.88(18)
C13 C12 C11 C10 -107.1(2)
C9 C10 C11 C12 85.9(2)
C11 C12 C18 C19 34.2(3)
C13 C12 C18 C19 -94.1(2)
C11 C12 C18 C20 -94.8(3)
C13 C12 C18 C20 136.9(2)
C11 C12 C18 C17 147.5(2)
C13 C12 C18 C17 19.20(17)
C19 C18 C17 C13 95.7(2)
C20 C18 C17 C13 -136.4(2)
C12 C18 C17 C13 -19.56(17)
C14 C13 C17 C18 144.74(19)
C12 C13 C17 C18 19.46(17)
